data_1507292
loop_
_publ_author_name
'Artman, 3rd, Gerald D'
'Weinreb, Steven M.'

_publ_section_title
;
 An approach to the total synthesis of the marine ascidian metabolite
 perophoramidine via a halogen-selective tandem Heck/carbonylation
 strategy.
;
_journal_issue 9
_journal_name_full 'Organic letters'
_journal_page_first 1523
_journal_page_last 1526
_journal_paper_doi 10.1021/ol034314d
_journal_volume 5
_journal_year 2003
_chemical_formula_sum 'C21 H19 Cl2 N O5'
_chemical_formula_weight 436.27
_chemical_name_systematic
; 
 ? 
;
_space_group_IT_number 14
_symmetry_cell_setting monoclinic
_symmetry_space_group_name_Hall '-P 2ybc'
_symmetry_space_group_name_H-M 'P 1 21/c 1'
_atom_sites_solution_hydrogens geom
_atom_sites_solution_primary direct
_atom_sites_solution_secondary difmap
_audit_creation_method SHELXL-97
_cell_angle_alpha 90.00
_cell_angle_beta 111.793(2)
_cell_angle_gamma 90.00
_cell_formula_units_Z 4
_cell_length_a 8.1512(9)
_cell_length_b 24.470(3)
_cell_length_c 10.6260(12)
_cell_measurement_temperature 98(2)
_cell_volume 1968.0(4)
_computing_cell_refinement 'Bruker SMART'
_computing_data_collection 'Bruker SMART'
_computing_data_reduction 'Bruker SAINT'
_computing_molecular_graphics 'Bruker SHELXTL'
_computing_publication_material 'Bruker SHELXTL'
_computing_structure_refinement 'SHELXL-97 (Sheldrick, 1997)'
_computing_structure_solution 'SHELXS-97 (Sheldrick, 1990)'
_diffrn_ambient_temperature 98(2)
_diffrn_measured_fraction_theta_full 0.980
_diffrn_measured_fraction_theta_max 0.980
_diffrn_measurement_device_type 'CCD area detector'
_diffrn_measurement_method 'omega scans'
_diffrn_radiation_monochromator graphite
_diffrn_radiation_source 'fine-focus sealed tube'
_diffrn_radiation_type MoK\a
_diffrn_radiation_wavelength 0.71073
_diffrn_reflns_av_R_equivalents 0.0191
_diffrn_reflns_av_sigmaI/netI 0.0183
_diffrn_reflns_limit_h_max 10
_diffrn_reflns_limit_h_min -10
_diffrn_reflns_limit_k_max 31
_diffrn_reflns_limit_k_min -32
_diffrn_reflns_limit_l_max 13
_diffrn_reflns_limit_l_min -13
_diffrn_reflns_number 17901
_diffrn_reflns_theta_full 28.05
_diffrn_reflns_theta_max 28.05
_diffrn_reflns_theta_min 2.23
_exptl_absorpt_coefficient_mu 0.364
_exptl_absorpt_correction_type none
_exptl_crystal_colour clear
_exptl_crystal_density_diffrn 1.472
_exptl_crystal_density_meas 0
_exptl_crystal_density_method 'not measured'
_exptl_crystal_description Brick
_exptl_crystal_F_000 904
_exptl_crystal_size_max 0.3
_exptl_crystal_size_mid 0.2
_exptl_crystal_size_min 0.1
_refine_diff_density_max 0.505
_refine_diff_density_min -0.238
_refine_diff_density_rms 0.057
_refine_ls_extinction_method none
_refine_ls_goodness_of_fit_ref 1.041
_refine_ls_hydrogen_treatment mixed
_refine_ls_matrix_type full
_refine_ls_number_parameters 264
_refine_ls_number_reflns 4666
_refine_ls_number_restraints 0
_refine_ls_restrained_S_all 1.041
_refine_ls_R_factor_all 0.0406
_refine_ls_R_factor_gt 0.0373
_refine_ls_shift/su_max 0.002
_refine_ls_shift/su_mean 0.000
_refine_ls_structure_factor_coef Fsqd
_refine_ls_weighting_details 'calc w=1/[\s^2^(Fo^2^)+(0.0490P)^2^+1.0893P] where P=(Fo^2^+2Fc^2^)/3'
_refine_ls_weighting_scheme calc
_refine_ls_wR_factor_gt 0.0933
_refine_ls_wR_factor_ref 0.0956
_reflns_number_gt 4278
_reflns_number_total 4666
_reflns_threshold_expression >2sigma(I)
_cod_data_source_file ol034314dsi20030331_101550.cif
_cod_data_source_block gda1s
_cod_depositor_comments
;
The following automatic conversions were performed:

'_symmetry_cell_setting' value 'Monoclinic' changed to 'monoclinic'
according to /home/saulius/struct/CIF-dictionaries/cif_core.dic
dictionary named 'cif_core.dic' version 2.4.1 from
2010-06-29.

'_exptl_absorpt_correction_type' value 'NONE' changed to
'none' according to
/home/saulius/struct/CIF-dictionaries/cif_core.dic dictionary named
'cif_core.dic' version 2.4.1 from 2010-06-29.

Automatic conversion script
Id: cif_fix_values 1715 2011-07-08 13:25:40Z adriana 
;
_cod_original_sg_symbol_H-M P2(1)/c
_cod_database_code 1507292

loop_
_symmetry_equiv_pos_as_xyz
'x, y, z'
'-x, y+1/2, -z+1/2'
'-x, -y, -z'
'x, -y-1/2, z-1/2'

loop_
_atom_site_label
_atom_site_type_symbol
_atom_site_fract_x
_atom_site_fract_y
_atom_site_fract_z
_atom_site_U_iso_or_equiv
_atom_site_adp_type
_atom_site_occupancy
_atom_site_symmetry_multiplicity
_atom_site_calc_flag
_atom_site_refinement_flags
Cl1 Cl 0.50324(5) 0.573806(16) 1.12097(4) 0.03228(11) Uani 1 1 d .
Cl2 Cl 1.18222(5) 0.632710(16) 1.27138(4) 0.03063(11) Uani 1 1 d .
O1 O 0.95430(13) 0.70670(4) 0.86198(10) 0.0222(2) Uani 1 1 d .
O3 O 0.87848(17) 0.63151(4) 0.47506(11) 0.0307(3) Uani 1 1 d .
O2 O 0.89000(15) 0.54658(4) 0.53893(10) 0.0244(2) Uani 1 1 d .
N1 N 0.53356(15) 0.56720(5) 0.81917(12) 0.0198(2) Uani 1 1 d .
C15 C 0.82733(17) 0.58955(5) 0.91323(13) 0.0154(2) Uani 1 1 d .
O4 O 0.49719(13) 0.55879(4) 0.59403(11) 0.0246(2) Uani 1 1 d .
C14 C 0.67374(17) 0.58146(5) 0.94047(14) 0.0176(3) Uani 1 1 d .
O5 O 0.28262(14) 0.61578(5) 0.82371(13) 0.0311(3) Uani 1 1 d .
C11 C 0.88493(17) 0.52156(5) 0.76158(13) 0.0174(3) Uani 1 1 d .
H11A H 1.0139 0.5263 0.8093 0.021 Uiso 1 1 calc R
H11B H 0.8453 0.4927 0.8090 0.021 Uiso 1 1 calc R
C16 C 0.98554(17) 0.60455(5) 1.01264(13) 0.0175(3) Uani 1 1 d .
H16 H 1.0893 0.6095 0.9932 0.021 Uiso 1 1 calc R
C8 C 0.84688(17) 0.61963(5) 0.68730(13) 0.0153(2) Uani 1 1 d .
H8 H 0.9689 0.6304 0.7481 0.018 Uiso 1 1 calc R
C9 C 0.86617(18) 0.59952(6) 0.55738(14) 0.0207(3) Uani 1 1 d .
C17 C 0.98655(19) 0.61218(6) 1.14280(13) 0.0207(3) Uani 1 1 d .
C2 C 0.79723(18) 0.71499(6) 0.75713(14) 0.0194(3) Uani 1 1 d .
C19 C 0.68119(19) 0.58703(6) 1.07275(15) 0.0213(3) Uani 1 1 d .
C12 C 0.79051(16) 0.57553(5) 0.76708(13) 0.0147(2) Uani 1 1 d .
C3 C 0.6979(2) 0.76296(6) 0.73948(16) 0.0254(3) Uani 1 1 d .
H3 H 0.7351 0.7913 0.8050 0.030 Uiso 1 1 calc R
C7 C 0.73969(17) 0.67213(5) 0.66297(13) 0.0179(3) Uani 1 1 d .
C6 C 0.58587(19) 0.67951(6) 0.54908(15) 0.0239(3) Uani 1 1 d .
H6 H 0.5466 0.6511 0.4836 0.029 Uiso 1 1 calc R
C10 C 0.84704(19) 0.50391(5) 0.61707(14) 0.0214(3) Uani 1 1 d .
H10A H 0.9170 0.4708 0.6174 0.026 Uiso 1 1 calc R
H10B H 0.7204 0.4944 0.5732 0.026 Uiso 1 1 calc R
C18 C 0.8389(2) 0.60318(6) 1.17420(14) 0.0232(3) Uani 1 1 d .
H18 H 0.8449 0.6080 1.2645 0.028 Uiso 1 1 calc R
C21 C 0.2965(2) 0.65867(7) 0.73891(19) 0.0327(4) Uani 1 1 d .
H21A H 0.4210 0.6687 0.7640 0.049 Uiso 1 1 calc R
H21B H 0.2297 0.6904 0.7498 0.049 Uiso 1 1 calc R
H21C H 0.2485 0.6466 0.6443 0.049 Uiso 1 1 calc R
C13 C 0.59043(17) 0.56630(5) 0.71128(14) 0.0181(3) Uani 1 1 d .
C5 C 0.4890(2) 0.72762(6) 0.52955(17) 0.0299(3) Uani 1 1 d .
H5 H 0.3852 0.7322 0.4508 0.036 Uiso 1 1 calc R
C20 C 0.34649(19) 0.56531(6) 0.79665(18) 0.0277(3) Uani 1 1 d .
H20A H 0.2790 0.5549 0.7013 0.033 Uiso 1 1 calc R
H20B H 0.3265 0.5368 0.8556 0.033 Uiso 1 1 calc R
C1 C 1.0014(2) 0.74399(7) 0.97363(16) 0.0323(4) Uani 1 1 d .
H1A H 1.0227 0.7803 0.9437 0.048 Uiso 1 1 calc R
H1B H 1.1088 0.7311 1.0462 0.048 Uiso 1 1 calc R
H1C H 0.9049 0.7462 1.0074 0.048 Uiso 1 1 calc R
C4 C 0.5446(2) 0.76882(6) 0.62557(18) 0.0307(3) Uani 1 1 d .
H4 H 0.4771 0.8014 0.6133 0.037 Uiso 1 1 calc R

loop_
_atom_site_aniso_label
_atom_site_aniso_U_11
_atom_site_aniso_U_22
_atom_site_aniso_U_33
_atom_site_aniso_U_23
_atom_site_aniso_U_13
_atom_site_aniso_U_12
Cl1 0.0360(2) 0.0324(2) 0.0424(2) 0.00986(16) 0.03082(18) 0.00677(15)
Cl2 0.0342(2) 0.0341(2) 0.01717(17) -0.00600(14) 0.00210(14) -0.00328(15)
O1 0.0242(5) 0.0181(5) 0.0211(5) -0.0048(4) 0.0046(4) -0.0009(4)
O3 0.0507(7) 0.0254(5) 0.0228(5) 0.0010(4) 0.0215(5) 0.0003(5)
O2 0.0376(6) 0.0200(5) 0.0205(5) -0.0020(4) 0.0164(4) 0.0027(4)
N1 0.0143(5) 0.0195(5) 0.0260(6) 0.0005(5) 0.0082(5) -0.0007(4)
C15 0.0179(6) 0.0137(6) 0.0165(6) 0.0010(5) 0.0086(5) 0.0014(4)
O4 0.0199(5) 0.0236(5) 0.0242(5) -0.0041(4) 0.0011(4) -0.0022(4)
C14 0.0180(6) 0.0144(6) 0.0222(6) 0.0017(5) 0.0095(5) 0.0018(5)
O5 0.0218(5) 0.0309(6) 0.0443(7) 0.0049(5) 0.0167(5) 0.0054(4)
C11 0.0187(6) 0.0158(6) 0.0190(6) 0.0003(5) 0.0084(5) 0.0024(5)
C16 0.0190(6) 0.0164(6) 0.0176(6) 0.0003(5) 0.0072(5) 0.0003(5)
C8 0.0176(6) 0.0147(6) 0.0144(6) -0.0017(5) 0.0067(5) -0.0010(4)
C9 0.0243(7) 0.0213(6) 0.0171(6) -0.0022(5) 0.0084(5) -0.0008(5)
C17 0.0255(7) 0.0178(6) 0.0159(6) -0.0008(5) 0.0045(5) 0.0022(5)
C2 0.0211(6) 0.0173(6) 0.0207(6) 0.0000(5) 0.0088(5) -0.0016(5)
C19 0.0259(7) 0.0183(6) 0.0273(7) 0.0052(5) 0.0186(6) 0.0046(5)
C12 0.0144(5) 0.0144(6) 0.0150(6) -0.0017(4) 0.0053(5) -0.0010(4)
C3 0.0300(7) 0.0164(6) 0.0310(8) -0.0019(6) 0.0127(6) -0.0002(5)
C7 0.0205(6) 0.0154(6) 0.0190(6) 0.0008(5) 0.0086(5) -0.0004(5)
C6 0.0253(7) 0.0201(7) 0.0226(7) 0.0011(5) 0.0045(6) -0.0006(5)
C10 0.0284(7) 0.0164(6) 0.0211(6) -0.0025(5) 0.0111(6) 0.0000(5)
C18 0.0355(8) 0.0199(6) 0.0181(6) 0.0019(5) 0.0145(6) 0.0066(6)
C21 0.0235(7) 0.0296(8) 0.0456(10) 0.0042(7) 0.0135(7) 0.0048(6)
C13 0.0161(6) 0.0135(6) 0.0235(7) -0.0008(5) 0.0061(5) -0.0007(4)
C5 0.0255(7) 0.0250(7) 0.0319(8) 0.0063(6) 0.0022(6) 0.0029(6)
C20 0.0163(6) 0.0247(7) 0.0437(9) 0.0016(6) 0.0131(6) -0.0010(5)
C1 0.0370(9) 0.0259(8) 0.0270(8) -0.0116(6) 0.0038(7) -0.0019(6)
C4 0.0300(8) 0.0178(7) 0.0428(9) 0.0049(6) 0.0119(7) 0.0057(6)

loop_
_atom_type_symbol
_atom_type_description
_atom_type_scat_dispersion_real
_atom_type_scat_dispersion_imag
_atom_type_scat_source
C C 0.0033 0.0016 'International Tables Vol C Tables 4.2.6.8 and 6.1.1.4'
H H 0.0000 0.0000 'International Tables Vol C Tables 4.2.6.8 and 6.1.1.4'
N N 0.0061 0.0033 'International Tables Vol C Tables 4.2.6.8 and 6.1.1.4'
O O 0.0106 0.0060 'International Tables Vol C Tables 4.2.6.8 and 6.1.1.4'
Cl Cl 0.1484 0.1585 'International Tables Vol C Tables 4.2.6.8 and 6.1.1.4'

loop_
_geom_angle_atom_site_label_1
_geom_angle_atom_site_label_2
_geom_angle_atom_site_label_3
_geom_angle
C2 O1 C1 117.61(11)
C9 O2 C10 122.23(11)
C13 N1 C14 110.65(11)
C13 N1 C20 121.02(12)
C14 N1 C20 127.00(12)
C16 C15 C14 122.21(12)
C16 C15 C12 128.42(12)
C14 C15 C12 109.24(11)
C19 C14 C15 119.23(12)
C19 C14 N1 131.56(12)
C15 C14 N1 109.20(11)
C20 O5 C21 113.37(13)
C10 C11 C12 111.51(11)
C15 C16 C17 117.10(12)
C7 C8 C9 111.34(11)
C7 C8 C12 114.49(10)
C9 C8 C12 114.99(11)
O3 C9 O2 117.88(13)
O3 C9 C8 120.72(13)
O2 C9 C8 120.98(12)
C18 C17 C16 122.30(13)
C18 C17 Cl2 118.82(11)
C16 C17 Cl2 118.88(11)
O1 C2 C3 123.72(13)
O1 C2 C7 115.76(12)
C3 C2 C7 120.51(13)
C14 C19 C18 119.41(12)
C14 C19 Cl1 123.46(11)
C18 C19 Cl1 117.12(11)
C15 C12 C13 102.03(10)
C15 C12 C11 108.83(10)
C13 C12 C11 109.52(10)
C15 C12 C8 114.87(10)
C13 C12 C8 112.45(10)
C11 C12 C8 108.89(10)
C4 C3 C2 119.52(14)
C6 C7 C2 118.47(12)
C6 C7 C8 122.13(12)
C2 C7 C8 119.40(12)
C5 C6 C7 121.17(14)
O2 C10 C11 111.88(11)
C17 C18 C19 119.66(13)
O4 C13 N1 125.39(13)
O4 C13 C12 126.40(13)
N1 C13 C12 108.20(11)
C4 C5 C6 119.59(14)
O5 C20 N1 112.48(12)
C5 C4 C3 120.68(14)

loop_
_geom_bond_atom_site_label_1
_geom_bond_atom_site_label_2
_geom_bond_distance
Cl1 C19 1.7387(14)
Cl2 C17 1.7449(14)
O1 C2 1.3648(17)
O1 C1 1.4316(17)
O3 C9 1.2055(18)
O2 C9 1.3352(17)
O2 C10 1.4553(17)
N1 C13 1.3872(18)
N1 C14 1.4125(18)
N1 C20 1.4538(17)
C15 C16 1.3792(18)
C15 C14 1.3998(18)
C15 C12 1.5078(17)
O4 C13 1.2086(17)
C14 C19 1.3909(19)
O5 C20 1.4108(18)
O5 C21 1.415(2)
C11 C10 1.5125(18)
C11 C12 1.5406(17)
C16 C17 1.3926(18)
C8 C7 1.5208(18)
C8 C9 1.5278(18)
C8 C12 1.5438(17)
C17 C18 1.381(2)
C2 C3 1.3985(19)
C2 C7 1.4043(18)
C19 C18 1.394(2)
C12 C13 1.5311(17)
C3 C4 1.387(2)
C7 C6 1.3938(19)
C6 C5 1.389(2)
C5 C4 1.385(2)

loop_
_cod_related_entry_id
_cod_related_entry_database
_cod_related_entry_code
1 ChemSpider 4417498
